data_7121274
loop_
_publ_author_name
'Chen, Song'
'Wu, Liang'
'Shao, Qihang'
'Yang, Guoqiang'
'Zhang, Wanbin'

_publ_section_title
;
 Pd(ii)-Catalyzed asymmetric 1,6-conjugate addition of arylboronic acids
 to Meldrum's acid-derived dienes.
;
_journal_issue 20
_journal_name_full 'Chemical communications (Cambridge, England)'
_journal_page_first 2522
_journal_page_last 2525
_journal_paper_doi 10.1039/c8cc00493e
_journal_volume 54
_journal_year 2018
_chemical_absolute_configuration ad
_chemical_formula_moiety 'C26 H24 O4'
_chemical_formula_sum 'C26 H24 O4'
_chemical_formula_weight 400.45
_space_group_crystal_system orthorhombic
_space_group_IT_number 19
_space_group_name_Hall 'P 2ac 2ab'
_space_group_name_H-M_alt 'P 21 21 21'
_symmetry_space_group_name_Hall 'P 2ac 2ab'
_symmetry_space_group_name_H-M 'P 21 21 21'
_atom_sites_solution_hydrogens geom
_audit_creation_method SHELXL-2014/7
_audit_update_record
;
2017-12-28 deposited with the CCDC.
2018-02-13 downloaded from the CCDC.
;
_cell_angle_alpha 90
_cell_angle_beta 90
_cell_angle_gamma 90
_cell_formula_units_Z 4
_cell_length_a 7.4823(3)
_cell_length_b 13.0258(6)
_cell_length_c 21.7018(10)
_cell_measurement_reflns_used 9869
_cell_measurement_temperature 293(2)
_cell_measurement_theta_max 66.64
_cell_measurement_theta_min 3.96
_cell_volume 2115.12(16)
_computing_cell_refinement 'Bruker SAINT'
_computing_data_collection 'Bruker APEX2'
_computing_data_reduction 'Bruker SAINT'
_computing_molecular_graphics 'Bruker SHELXTL'
_computing_publication_material 'Bruker SHELXTL'
_computing_structure_refinement 'SHELXL-2014 (Sheldrick, 2014)'
_computing_structure_solution 'SHELXS-97 (Sheldrick 2008)'
_diffrn_ambient_temperature 293(2)
_diffrn_measured_fraction_theta_full 0.996
_diffrn_measured_fraction_theta_max 0.996
_diffrn_measurement_device_type 'CCD area detector'
_diffrn_measurement_method 'phi and omega scans'
_diffrn_radiation_type CuK\a
_diffrn_radiation_wavelength 1.54178
_diffrn_reflns_av_R_equivalents 0.0270
_diffrn_reflns_av_unetI/netI 0.0195
_diffrn_reflns_Laue_measured_fraction_full 0.996
_diffrn_reflns_Laue_measured_fraction_max 0.996
_diffrn_reflns_limit_h_max 8
_diffrn_reflns_limit_h_min -8
_diffrn_reflns_limit_k_max 15
_diffrn_reflns_limit_k_min -15
_diffrn_reflns_limit_l_max 25
_diffrn_reflns_limit_l_min -24
_diffrn_reflns_number 19246
_diffrn_reflns_point_group_measured_fraction_full 0.998
_diffrn_reflns_point_group_measured_fraction_max 0.998
_diffrn_reflns_theta_full 66.619
_diffrn_reflns_theta_max 66.619
_diffrn_reflns_theta_min 3.958
_diffrn_source 'sealed tube'
_exptl_absorpt_coefficient_mu 0.675
_exptl_absorpt_correction_type none
_exptl_crystal_colour colorless
_exptl_crystal_density_diffrn 1.258
_exptl_crystal_description block
_exptl_crystal_F_000 752
_exptl_crystal_size_max 0.05
_exptl_crystal_size_mid 0.04
_exptl_crystal_size_min 0.03
_refine_diff_density_max 0.110
_refine_diff_density_min -0.146
_refine_diff_density_rms 0.031
_refine_ls_abs_structure_details
;
 Refined as an inversion twin.
;
_refine_ls_abs_structure_Flack 0.1(2)
_refine_ls_extinction_method none
_refine_ls_goodness_of_fit_ref 1.090
_refine_ls_hydrogen_treatment constr
_refine_ls_matrix_type full
_refine_ls_number_parameters 275
_refine_ls_number_reflns 3719
_refine_ls_number_restraints 0
_refine_ls_restrained_S_all 1.090
_refine_ls_R_factor_all 0.0296
_refine_ls_R_factor_gt 0.0282
_refine_ls_shift/su_max 0.000
_refine_ls_shift/su_mean 0.000
_refine_ls_structure_factor_coef Fsqd
_refine_ls_weighting_details 'w=1/[\s^2^(Fo^2^)+(0.0385P)^2^+0.2135P] where P=(Fo^2^+2Fc^2^)/3'
_refine_ls_weighting_scheme calc
_refine_ls_wR_factor_gt 0.0707
_refine_ls_wR_factor_ref 0.0717
_reflns_Friedel_coverage 0.735
_reflns_Friedel_fraction_full 1.000
_reflns_Friedel_fraction_max 1.000
_reflns_number_gt 3586
_reflns_number_total 3719
_reflns_threshold_expression 'I > 2\s(I)'
_cod_data_source_file c8cc00493e2.cif
_cod_data_source_block P
_cod_depositor_comments 'Adding full bibliography for 7121274.cif.'
_cod_database_code 7121274
_shelx_shelxl_version_number 2014/7
_shelx_space_group_comment
;
The symmetry employed for this shelxl refinement is uniquely defined
by the following loop, which should always be used as a source of
symmetry information in preference to the above space-group names.
They are only intended as comments.
;

loop_
_space_group_symop_operation_xyz
'x, y, z'
'-x+1/2, -y, z+1/2'
'x+1/2, -y+1/2, -z'
'-x, y+1/2, -z+1/2'

loop_
_atom_site_label
_atom_site_type_symbol
_atom_site_fract_x
_atom_site_fract_y
_atom_site_fract_z
_atom_site_U_iso_or_equiv
_atom_site_adp_type
_atom_site_occupancy
_atom_site_site_symmetry_order
_atom_site_calc_flag
_atom_site_refinement_flags_posn
_atom_site_refinement_flags_adp
C1 C 0.8465(3) -0.01753(14) 0.31475(9) 0.0427(4) Uani 1 1 d . .
C2 C 0.6536(2) -0.05507(13) 0.40000(8) 0.0372(4) Uani 1 1 d . .
C3 C 0.6462(2) 0.05793(13) 0.40955(8) 0.0323(4) Uani 1 1 d . .
C4 C 0.8110(2) 0.11476(13) 0.39210(8) 0.0353(4) Uani 1 1 d . .
C5 C 0.7067(3) 0.01131(16) 0.26805(9) 0.0492(5) Uani 1 1 d . .
H5A H 0.6658 -0.0493 0.2472 0.074 Uiso 1 1 calc R U
H5B H 0.7572 0.0580 0.2386 0.074 Uiso 1 1 calc R U
H5C H 0.6079 0.0437 0.2885 0.074 Uiso 1 1 calc R U
C6 C 1.0083(3) -0.06794(19) 0.28705(12) 0.0634(6) Uani 1 1 d . .
H6A H 1.0900 -0.0868 0.3192 0.095 Uiso 1 1 calc R U
H6B H 1.0658 -0.0210 0.2593 0.095 Uiso 1 1 calc R U
H6C H 0.9724 -0.1283 0.2649 0.095 Uiso 1 1 calc R U
C7 C 0.4984(2) 0.10386(14) 0.43270(7) 0.0339(4) Uani 1 1 d . .
C8 C 0.3308(3) 0.04492(16) 0.44737(10) 0.0470(5) Uani 1 1 d . .
H8A H 0.3035 -0.0007 0.4139 0.070 Uiso 1 1 calc R U
H8B H 0.2336 0.0920 0.4532 0.070 Uiso 1 1 calc R U
H8C H 0.3484 0.0058 0.4844 0.070 Uiso 1 1 calc R U
C9 C 0.4839(2) 0.21774(14) 0.44374(8) 0.0366(4) Uani 1 1 d . .
H9A H 0.6002 0.2491 0.4376 0.044 Uiso 1 1 calc R U
H9B H 0.4488 0.2297 0.4862 0.044 Uiso 1 1 calc R U
C10 C 0.3465(2) 0.26935(13) 0.40032(8) 0.0326(4) Uani 1 1 d . .
H10 H 0.2312 0.2356 0.4073 0.039 Uiso 1 1 calc R U
C11 C 0.3949(2) 0.25323(12) 0.33282(8) 0.0317(4) Uani 1 1 d . .
C12 C 0.2746(3) 0.20514(15) 0.29417(8) 0.0428(4) Uani 1 1 d . .
H12 H 0.1666 0.1815 0.3100 0.051 Uiso 1 1 calc R U
C13 C 0.3124(3) 0.19153(18) 0.23208(9) 0.0546(5) Uani 1 1 d . .
H13 H 0.2295 0.1592 0.2067 0.065 Uiso 1 1 calc R U
C14 C 0.4710(3) 0.22533(17) 0.20784(9) 0.0527(5) Uani 1 1 d . .
H14 H 0.4958 0.2165 0.1662 0.063 Uiso 1 1 calc R U
C15 C 0.5928(3) 0.27229(15) 0.24578(9) 0.0496(5) Uani 1 1 d . .
H15 H 0.7011 0.2949 0.2297 0.059 Uiso 1 1 calc R U
C16 C 0.5564(3) 0.28645(14) 0.30790(9) 0.0403(4) Uani 1 1 d . .
H16 H 0.6403 0.3183 0.3330 0.048 Uiso 1 1 calc R U
C17 C 0.3210(2) 0.38308(13) 0.41399(8) 0.0326(4) Uani 1 1 d . .
C18 C 0.1550(2) 0.42628(13) 0.40630(8) 0.0323(4) Uani 1 1 d . .
H18 H 0.0595 0.3842 0.3955 0.039 Uiso 1 1 calc R U
C19 C 0.1245(2) 0.53265(12) 0.41427(7) 0.0316(4) Uani 1 1 d . .
C20 C -0.0457(2) 0.57830(14) 0.40562(8) 0.0377(4) Uani 1 1 d . .
H20 H -0.1422 0.5375 0.3942 0.045 Uiso 1 1 calc R U
C21 C -0.0703(3) 0.68110(14) 0.41375(9) 0.0423(4) Uani 1 1 d . .
H21 H -0.1830 0.7097 0.4082 0.051 Uiso 1 1 calc R U
C22 C 0.0748(3) 0.74422(14) 0.43051(8) 0.0429(4) Uani 1 1 d . .
H22 H 0.0572 0.8144 0.4356 0.051 Uiso 1 1 calc R U
C23 C 0.2407(3) 0.70354(14) 0.43939(8) 0.0395(4) Uani 1 1 d . .
H23 H 0.3352 0.7461 0.4505 0.047 Uiso 1 1 calc R U
C24 C 0.2702(2) 0.59660(13) 0.43179(8) 0.0345(4) Uani 1 1 d . .
C25 C 0.4391(2) 0.55068(14) 0.44006(9) 0.0414(4) Uani 1 1 d . .
H25 H 0.5357 0.5914 0.4515 0.050 Uiso 1 1 calc R U
C26 C 0.4641(2) 0.44774(14) 0.43160(9) 0.0407(4) Uani 1 1 d . .
H26 H 0.5771 0.4197 0.4375 0.049 Uiso 1 1 calc R U
O1 O 0.91187(17) 0.07135(10) 0.34742(6) 0.0468(3) Uani 1 1 d . .
O2 O 0.77777(18) -0.08884(9) 0.35887(6) 0.0437(3) Uani 1 1 d . .
O3 O 0.86645(17) 0.19289(10) 0.41485(6) 0.0447(3) Uani 1 1 d . .
O4 O 0.5682(2) -0.11828(10) 0.42720(6) 0.0504(4) Uani 1 1 d . .

loop_
_atom_site_aniso_label
_atom_site_aniso_U_11
_atom_site_aniso_U_22
_atom_site_aniso_U_33
_atom_site_aniso_U_23
_atom_site_aniso_U_13
_atom_site_aniso_U_12
C1 0.0444(10) 0.0333(9) 0.0503(11) -0.0087(8) 0.0090(9) -0.0016(8)
C2 0.0393(9) 0.0354(9) 0.0368(9) 0.0003(8) -0.0040(7) 0.0013(7)
C3 0.0312(8) 0.0343(8) 0.0313(8) -0.0008(7) -0.0037(7) -0.0004(7)
C4 0.0308(9) 0.0348(9) 0.0403(9) -0.0047(7) -0.0023(7) 0.0021(7)
C5 0.0630(13) 0.0427(10) 0.0420(10) -0.0049(9) 0.0051(10) -0.0006(9)
C6 0.0572(14) 0.0571(14) 0.0758(16) -0.0186(12) 0.0195(12) 0.0077(11)
C7 0.0346(9) 0.0405(10) 0.0266(8) 0.0051(7) -0.0015(7) 0.0041(7)
C8 0.0375(10) 0.0528(11) 0.0507(11) 0.0156(9) 0.0078(9) 0.0033(8)
C9 0.0400(9) 0.0404(10) 0.0295(8) -0.0038(7) -0.0004(7) 0.0080(8)
C10 0.0300(8) 0.0348(9) 0.0330(8) -0.0004(7) 0.0017(7) 0.0020(7)
C11 0.0341(9) 0.0292(8) 0.0319(8) 0.0023(7) 0.0005(7) 0.0039(7)
C12 0.0420(10) 0.0490(11) 0.0373(10) 0.0002(8) -0.0028(8) -0.0068(9)
C13 0.0664(14) 0.0615(13) 0.0358(10) -0.0021(9) -0.0095(10) -0.0076(11)
C14 0.0742(15) 0.0526(12) 0.0312(9) 0.0029(9) 0.0078(10) 0.0059(11)
C15 0.0543(12) 0.0451(11) 0.0493(12) 0.0091(9) 0.0196(10) -0.0008(10)
C16 0.0404(10) 0.0370(9) 0.0434(10) 0.0011(8) 0.0048(8) -0.0036(8)
C17 0.0315(8) 0.0361(9) 0.0303(8) -0.0001(7) 0.0011(7) 0.0016(7)
C18 0.0304(8) 0.0342(8) 0.0324(8) 0.0013(7) -0.0005(7) -0.0015(7)
C19 0.0322(8) 0.0348(9) 0.0279(8) 0.0016(7) 0.0011(7) 0.0000(7)
C20 0.0359(9) 0.0385(9) 0.0388(9) 0.0021(8) -0.0028(7) 0.0021(7)
C21 0.0445(10) 0.0407(10) 0.0418(10) 0.0039(8) -0.0027(8) 0.0100(8)
C22 0.0573(11) 0.0312(9) 0.0402(10) 0.0008(8) 0.0001(9) 0.0052(9)
C23 0.0466(10) 0.0340(9) 0.0381(9) -0.0006(7) 0.0024(8) -0.0053(8)
C24 0.0373(9) 0.0360(9) 0.0302(8) -0.0006(7) 0.0029(7) -0.0004(7)
C25 0.0325(9) 0.0430(10) 0.0487(11) -0.0075(8) -0.0012(8) -0.0049(8)
C26 0.0292(9) 0.0444(10) 0.0484(10) -0.0065(8) -0.0031(8) 0.0033(7)
O1 0.0351(7) 0.0438(7) 0.0616(8) -0.0155(6) 0.0120(6) -0.0057(6)
O2 0.0482(8) 0.0315(6) 0.0514(7) -0.0023(6) 0.0032(6) 0.0064(6)
O3 0.0381(7) 0.0415(7) 0.0547(8) -0.0127(6) -0.0016(6) -0.0062(6)
O4 0.0634(9) 0.0368(7) 0.0511(8) 0.0060(6) 0.0051(7) -0.0074(6)

loop_
_atom_type_symbol
_atom_type_description
_atom_type_scat_dispersion_real
_atom_type_scat_dispersion_imag
_atom_type_scat_source
C C 0.0181 0.0091 'International Tables Vol C Tables 4.2.6.8 and 6.1.1.4'
H H 0.0000 0.0000 'International Tables Vol C Tables 4.2.6.8 and 6.1.1.4'
N N 0.0311 0.0180 'International Tables Vol C Tables 4.2.6.8 and 6.1.1.4'
O O 0.0492 0.0322 'International Tables Vol C Tables 4.2.6.8 and 6.1.1.4'

loop_
_geom_angle_atom_site_label_1
_geom_angle_atom_site_label_2
_geom_angle_atom_site_label_3
_geom_angle
O2 C1 O1 108.30(15)
O2 C1 C6 105.89(16)
O1 C1 C6 105.92(16)
O2 C1 C5 111.30(16)
O1 C1 C5 111.49(15)
C6 C1 C5 113.57(18)
O4 C2 O2 117.72(16)
O4 C2 C3 126.26(17)
O2 C2 C3 115.90(15)
C7 C3 C4 123.48(15)
C7 C3 C2 121.31(16)
C4 C3 C2 115.21(15)
O3 C4 O1 117.03(16)
O3 C4 C3 126.99(16)
O1 C4 C3 115.93(14)
C1 C5 H5A 109.5
C1 C5 H5B 109.5
H5A C5 H5B 109.5
C1 C5 H5C 109.5
H5A C5 H5C 109.5
H5B C5 H5C 109.5
C1 C6 H6A 109.5
C1 C6 H6B 109.5
H6A C6 H6B 109.5
C1 C6 H6C 109.5
H6A C6 H6C 109.5
H6B C6 H6C 109.5
C3 C7 C8 122.26(16)
C3 C7 C9 123.56(16)
C8 C7 C9 114.14(16)
C7 C8 H8A 109.5
C7 C8 H8B 109.5
H8A C8 H8B 109.5
C7 C8 H8C 109.5
H8A C8 H8C 109.5
H8B C8 H8C 109.5
C7 C9 C10 112.23(14)
C7 C9 H9A 109.2
C10 C9 H9A 109.2
C7 C9 H9B 109.2
C10 C9 H9B 109.2
H9A C9 H9B 107.9
C17 C10 C11 110.56(13)
C17 C10 C9 112.78(14)
C11 C10 C9 111.56(14)
C17 C10 H10 107.2
C11 C10 H10 107.2
C9 C10 H10 107.2
C12 C11 C16 118.07(16)
C12 C11 C10 119.44(16)
C16 C11 C10 122.48(16)
C11 C12 C13 120.97(19)
C11 C12 H12 119.5
C13 C12 H12 119.5
C14 C13 C12 120.5(2)
C14 C13 H13 119.7
C12 C13 H13 119.7
C13 C14 C15 119.21(19)
C13 C14 H14 120.4
C15 C14 H14 120.4
C14 C15 C16 120.8(2)
C14 C15 H15 119.6
C16 C15 H15 119.6
C15 C16 C11 120.45(19)
C15 C16 H16 119.8
C11 C16 H16 119.8
C18 C17 C26 118.25(15)
C18 C17 C10 119.23(15)
C26 C17 C10 122.45(15)
C17 C18 C19 122.16(16)
C17 C18 H18 118.9
C19 C18 H18 118.9
C18 C19 C20 122.64(16)
C18 C19 C24 118.82(15)
C20 C19 C24 118.54(15)
C21 C20 C19 121.05(17)
C21 C20 H20 119.5
C19 C20 H20 119.5
C20 C21 C22 120.18(17)
C20 C21 H21 119.9
C22 C21 H21 119.9
C23 C22 C21 120.73(16)
C23 C22 H22 119.6
C21 C22 H22 119.6
C22 C23 C24 120.40(17)
C22 C23 H23 119.8
C24 C23 H23 119.8
C25 C24 C23 122.70(16)
C25 C24 C19 118.19(15)
C23 C24 C19 119.10(16)
C26 C25 C24 121.45(16)
C26 C25 H25 119.3
C24 C25 H25 119.3
C25 C26 C17 121.13(17)
C25 C26 H26 119.4
C17 C26 H26 119.4
C4 O1 C1 119.90(14)
C2 O2 C1 118.34(13)

loop_
_geom_bond_atom_site_label_1
_geom_bond_atom_site_label_2
_geom_bond_distance
C1 O2 1.430(2)
C1 O1 1.443(2)
C1 C6 1.503(3)
C1 C5 1.504(3)
C2 O4 1.198(2)
C2 O2 1.361(2)
C2 C3 1.487(2)
C3 C7 1.354(2)
C3 C4 1.487(2)
C4 O3 1.205(2)
C4 O1 1.353(2)
C5 H5A 0.9600
C5 H5B 0.9600
C5 H5C 0.9600
C6 H6A 0.9600
C6 H6B 0.9600
C6 H6C 0.9600
C7 C8 1.505(3)
C7 C9 1.506(2)
C8 H8A 0.9600
C8 H8B 0.9600
C8 H8C 0.9600
C9 C10 1.548(2)
C9 H9A 0.9700
C9 H9B 0.9700
C10 C17 1.523(2)
C10 C11 1.523(2)
C10 H10 0.9800
C11 C12 1.381(3)
C11 C16 1.392(2)
C12 C13 1.388(3)
C12 H12 0.9300
C13 C14 1.371(3)
C13 H13 0.9300
C14 C15 1.372(3)
C14 H14 0.9300
C15 C16 1.388(3)
C15 H15 0.9300
C16 H16 0.9300
C17 C18 1.374(2)
C17 C26 1.415(2)
C18 C19 1.415(2)
C18 H18 0.9300
C19 C20 1.418(2)
C19 C24 1.424(2)
C20 C21 1.363(3)
C20 H20 0.9300
C21 C22 1.410(3)
C21 H21 0.9300
C22 C23 1.363(3)
C22 H22 0.9300
C23 C24 1.420(2)
C23 H23 0.9300
C24 C25 1.410(3)
C25 C26 1.366(3)
C25 H25 0.9300
C26 H26 0.9300

loop_
_geom_torsion_atom_site_label_1
_geom_torsion_atom_site_label_2
_geom_torsion_atom_site_label_3
_geom_torsion_atom_site_label_4
_geom_torsion
O4 C2 C3 C7 -25.4(3)
O2 C2 C3 C7 158.77(16)
O4 C2 C3 C4 154.42(18)
O2 C2 C3 C4 -21.4(2)
C7 C3 C4 O3 30.2(3)
C2 C3 C4 O3 -149.67(18)
C7 C3 C4 O1 -152.49(16)
C2 C3 C4 O1 27.7(2)
C4 C3 C7 C8 177.29(16)
C2 C3 C7 C8 -2.9(3)
C4 C3 C7 C9 -0.3(3)
C2 C3 C7 C9 179.55(16)
C3 C7 C9 C10 112.82(19)
C8 C7 C9 C10 -64.9(2)
C7 C9 C10 C17 175.97(14)
C7 C9 C10 C11 -58.89(19)
C17 C10 C11 C12 -111.97(18)
C9 C10 C11 C12 121.67(18)
C17 C10 C11 C16 67.2(2)
C9 C10 C11 C16 -59.2(2)
C16 C11 C12 C13 -0.8(3)
C10 C11 C12 C13 178.35(18)
C11 C12 C13 C14 0.3(3)
C12 C13 C14 C15 0.4(3)
C13 C14 C15 C16 -0.5(3)
C14 C15 C16 C11 -0.1(3)
C12 C11 C16 C15 0.7(3)
C10 C11 C16 C15 -178.42(17)
C11 C10 C17 C18 88.82(18)
C9 C10 C17 C18 -145.50(16)
C11 C10 C17 C26 -88.1(2)
C9 C10 C17 C26 37.6(2)
C26 C17 C18 C19 1.2(3)
C10 C17 C18 C19 -175.78(15)
C17 C18 C19 C20 179.10(16)
C17 C18 C19 C24 -1.0(2)
C18 C19 C20 C21 179.95(16)
C24 C19 C20 C21 0.1(3)
C19 C20 C21 C22 0.6(3)
C20 C21 C22 C23 -0.6(3)
C21 C22 C23 C24 0.1(3)
C22 C23 C24 C25 179.63(18)
C22 C23 C24 C19 0.5(3)
C18 C19 C24 C25 0.4(2)
C20 C19 C24 C25 -179.74(16)
C18 C19 C24 C23 179.50(16)
C20 C19 C24 C23 -0.6(2)
C23 C24 C25 C26 -179.06(18)
C19 C24 C25 C26 0.0(3)
C24 C25 C26 C17 0.2(3)
C18 C17 C26 C25 -0.8(3)
C10 C17 C26 C25 176.11(17)
O3 C4 O1 C1 -174.95(17)
C3 C4 O1 C1 7.4(2)
O2 C1 O1 C4 -46.6(2)
C6 C1 O1 C4 -159.79(18)
C5 C1 O1 C4 76.2(2)
O4 C2 O2 C1 163.68(17)
C3 C2 O2 C1 -20.1(2)
O1 C1 O2 C2 53.3(2)
C6 C1 O2 C2 166.54(17)
C5 C1 O2 C2 -69.6(2)
